data_4518236
loop_
_publ_author_name
'Uemura, Kazuhiro'
'Ito, Daiki'
'Pirillo, Jenny'
'Hijikata, Yuh'
'Saeki, Akinori'

_publ_section_title
;
 Modulation of Band Gaps toward Varying Conductivities in Heterometallic
 One-Dimensional Chains by Ligand Alteration and Third Metal Insertion
;
_journal_issue 47
_journal_name_full 'ACS Omega'
_journal_page_first 30502
_journal_page_last 30518
_journal_paper_doi 10.1021/acsomega.0c04317
_journal_volume 5
_journal_year 2020
_chemical_formula_sum 'C28 H64 F12 N8 O12 P2 Pd Pt2 Rh2'
_chemical_formula_weight 1697.21
_space_group_crystal_system monoclinic
_space_group_IT_number 14
_space_group_name_Hall '-P 2yn'
_space_group_name_H-M_alt 'P 1 21/n 1'
_atom_sites_solution_hydrogens geom
_atom_sites_solution_primary direct
_atom_sites_solution_secondary difmap
_audit_creation_method SHELXL-2017/1
_cell_angle_alpha 90
_cell_angle_beta 97.164(3)
_cell_angle_gamma 90
_cell_formula_units_Z 2
_cell_length_a 13.336(3)
_cell_length_b 14.243(3)
_cell_length_c 14.118(3)
_cell_measurement_reflns_used 6303
_cell_measurement_temperature 293(2)
_cell_measurement_theta_max 31.1
_cell_measurement_theta_min 2.0
_cell_volume 2660.7(10)
_computing_cell_refinement CRYSTALCLEAR
_computing_data_collection CRYSTALCLEAR
_computing_data_reduction CRYSTALCLEAR
_computing_molecular_graphics 'Yadokari-XG 2009 (Wakita, Nemoto et al., 2009)'
_computing_publication_material 'Yadokari-XG 2009 (Wakita, Nemoto et al., 2009)'
_computing_structure_refinement 'SHELXL-2017/1 (Sheldrick, 2017)'
_computing_structure_solution 'SHELXS-97 (Sheldrick, 1990)'
_diffrn_ambient_temperature 293(2)
_diffrn_detector_area_resol_mean 14.6199
_diffrn_measured_fraction_theta_full 0.998
_diffrn_measured_fraction_theta_max 0.996
_diffrn_measurement_device_type 'Rigaku/MSC Mercury CCD'
_diffrn_measurement_method dtprofit.ref
_diffrn_radiation_type MoK\a
_diffrn_radiation_wavelength 0.7107
_diffrn_reflns_av_R_equivalents 0.0706
_diffrn_reflns_av_unetI/netI 0.0925
_diffrn_reflns_Laue_measured_fraction_full 0.998
_diffrn_reflns_Laue_measured_fraction_max 0.996
_diffrn_reflns_limit_h_max 15
_diffrn_reflns_limit_h_min -17
_diffrn_reflns_limit_k_max 12
_diffrn_reflns_limit_k_min -18
_diffrn_reflns_limit_l_max 18
_diffrn_reflns_limit_l_min -17
_diffrn_reflns_number 21653
_diffrn_reflns_point_group_measured_fraction_full 0.998
_diffrn_reflns_point_group_measured_fraction_max 0.996
_diffrn_reflns_theta_full 25.241
_diffrn_reflns_theta_max 27.480
_diffrn_reflns_theta_min 3.079
_diffrn_source 'Rotating Anode'
_exptl_absorpt_coefficient_mu 6.335
_exptl_absorpt_correction_T_max 1.000
_exptl_absorpt_correction_T_min 0.815
_exptl_absorpt_correction_type multi-scan
_exptl_absorpt_process_details 'REQAB (Rigaku, 1998)'
_exptl_crystal_colour green
_exptl_crystal_density_diffrn 2.118
_exptl_crystal_description block
_exptl_crystal_F_000 1628
_exptl_crystal_size_max 0.130
_exptl_crystal_size_mid 0.100
_exptl_crystal_size_min 0.090
_refine_diff_density_max 1.148
_refine_diff_density_min -1.381
_refine_diff_density_rms 0.202
_refine_ls_extinction_method none
_refine_ls_goodness_of_fit_ref 1.086
_refine_ls_hydrogen_treatment constr
_refine_ls_matrix_type full
_refine_ls_number_parameters 314
_refine_ls_number_reflns 6091
_refine_ls_number_restraints 0
_refine_ls_restrained_S_all 1.086
_refine_ls_R_factor_all 0.0830
_refine_ls_R_factor_gt 0.0544
_refine_ls_shift/su_max 0.003
_refine_ls_shift/su_mean 0.000
_refine_ls_structure_factor_coef Fsqd
_refine_ls_weighting_details 'w=1/[\s^2^(Fo^2^)+(0.0312P)^2^+4.8843P] where P=(Fo^2^+2Fc^2^)/3'
_refine_ls_weighting_scheme calc
_refine_ls_wR_factor_gt 0.1035
_refine_ls_wR_factor_ref 0.1191
_reflns_Friedel_coverage 0.000
_reflns_number_gt 4423
_reflns_number_total 6091
_reflns_threshold_expression 'I > 2\s(I)'
_cod_data_source_file ao0c04317_si_004.cif
_cod_data_source_block 5
_cod_depositor_comments 'Adding full bibliography for 4518234--4518237.cif.'
_cod_original_cell_volume 2660.8(10)
_cod_original_sg_symbol_H-M 'P 21/n'
_cod_database_code 4518236
_shelx_shelxl_version_number 2017/1
_shelx_space_group_comment
;
The symmetry employed for this shelxl refinement is uniquely defined
by the following loop, which should always be used as a source of
symmetry information in preference to the above space-group names.
They are only intended as comments.
;
_shelx_estimated_absorpt_t_min 0.493
_shelx_estimated_absorpt_t_max 0.599

loop_
_space_group_symop_operation_xyz
'x, y, z'
'-x+1/2, y+1/2, -z+1/2'
'-x, -y, -z'
'x-1/2, -y-1/2, z-1/2'

loop_
_atom_site_label
_atom_site_type_symbol
_atom_site_fract_x
_atom_site_fract_y
_atom_site_fract_z
_atom_site_U_iso_or_equiv
_atom_site_adp_type
_atom_site_occupancy
_atom_site_site_symmetry_order
_atom_site_calc_flag
_atom_site_refinement_flags_posn
_atom_site_refinement_flags_adp
_atom_site_refinement_flags_occupancy
_atom_site_disorder_assembly
_atom_site_disorder_group
Pt1 Pt 0.29279(2) 0.52472(2) 0.48610(3) 0.03095(12) Uani 1 1 d . . . . .
Pd1 Pd 0.500000 0.500000 0.500000 0.0308(2) Uani 1 2 d S . P . .
Rh1 Rh 0.08808(5) 0.50833(4) 0.49424(5) 0.03331(18) Uani 1 1 d . . . . .
O4 O 0.1048(4) 0.3698(4) 0.5281(5) 0.0437(16) Uani 1 1 d . . . . .
O3 O 0.1066(5) 0.5394(4) 0.6366(5) 0.0457(16) Uani 1 1 d . . . . .
N3 N 0.3183(5) 0.4739(4) 0.6179(5) 0.0379(18) Uani 1 1 d . . . . .
H10 H 0.266363 0.470914 0.648312 0.045 Uiso 1 1 calc R U . . .
O5 O 0.0582(5) 0.4771(4) 0.3528(5) 0.0505(18) Uani 1 1 d . . . . .
O6 O 0.0622(5) 0.6457(4) 0.4608(5) 0.0447(17) Uani 1 1 d . . . . .
N4 N 0.2979(5) 0.3952(4) 0.4356(5) 0.0386(18) Uani 1 1 d . . . . .
H20 H 0.240256 0.370854 0.415152 0.046 Uiso 1 1 calc R U . . .
N2 N 0.2889(6) 0.6570(4) 0.5436(6) 0.056(2) Uani 1 1 d . . . . .
H24 H 0.290478 0.652683 0.606659 0.084 Uiso 1 1 calc R U . . .
H25 H 0.232396 0.685942 0.519144 0.084 Uiso 1 1 calc R U . . .
H26 H 0.342136 0.689659 0.529909 0.084 Uiso 1 1 calc R U . . .
N1 N 0.2653(6) 0.5746(5) 0.3488(6) 0.055(2) Uani 1 1 d . . . . .
H21 H 0.241013 0.632741 0.349560 0.083 Uiso 1 1 calc R U . . .
H22 H 0.220442 0.537749 0.314863 0.083 Uiso 1 1 calc R U . . .
H23 H 0.322638 0.574897 0.322581 0.083 Uiso 1 1 calc R U . . .
C11 C 0.0325(8) 0.5393(6) 0.6843(7) 0.042(2) Uani 1 1 d . . . . .
C13 C 0.0263(7) 0.3233(6) 0.5457(7) 0.046(2) Uani 1 1 d . . . . .
C12 C 0.0503(9) 0.5549(8) 0.7886(8) 0.074(3) Uani 1 1 d . . . . .
H27 H 0.005507 0.602957 0.805924 0.110 Uiso 1 1 calc R U . . .
H28 H 0.119046 0.574225 0.806422 0.110 Uiso 1 1 calc R U . . .
H29 H 0.037940 0.497706 0.821199 0.110 Uiso 1 1 calc R U . . .
C14 C 0.0450(8) 0.2236(6) 0.5770(9) 0.069(4) Uani 1 1 d . . . . .
H30 H 0.018868 0.213594 0.636524 0.104 Uiso 1 1 calc R U . . .
H31 H 0.116390 0.211357 0.585003 0.104 Uiso 1 1 calc R U . . .
H32 H 0.011902 0.182004 0.529537 0.104 Uiso 1 1 calc R U . . .
P1 P 0.2359(3) 0.3923(2) 0.0975(3) 0.0693(10) Uani 1 1 d . . . . .
F4 F 0.2938(9) 0.4782(7) 0.0619(9) 0.178(5) Uani 1 1 d . . . . .
F2 F 0.1735(9) 0.3097(6) 0.1264(8) 0.173(5) Uani 1 1 d . . . . .
F1 F 0.1631(11) 0.4634(7) 0.1260(13) 0.228(8) Uani 1 1 d . . . . .
F5 F 0.1746(10) 0.3819(9) 0.0002(8) 0.210(6) Uani 1 1 d . . . . .
F3 F 0.3079(8) 0.3249(9) 0.0671(13) 0.275(9) Uani 1 1 d . . . . .
F6 F 0.2944(15) 0.4031(8) 0.1937(9) 0.287(10) Uani 1 1 d . . . . .
O2 O 0.4672(4) 0.3724(3) 0.4453(5) 0.0433(16) Uani 1 1 d . . . . .
O1 O 0.4872(4) 0.4487(4) 0.6302(4) 0.0403(15) Uani 1 1 d . . . . .
C1 C 0.4029(7) 0.4444(5) 0.6649(6) 0.0336(19) Uani 1 1 d . . . . .
C6 C 0.3759(7) 0.3417(5) 0.4287(6) 0.036(2) Uani 1 1 d . . . . .
C8 C 0.2571(8) 0.2108(6) 0.3687(8) 0.059(3) Uani 1 1 d . . . . .
H11 H 0.215080 0.223079 0.417813 0.088 Uiso 1 1 calc R U . . .
H12 H 0.254036 0.145199 0.352952 0.088 Uiso 1 1 calc R U . . .
H13 H 0.233640 0.247043 0.313030 0.088 Uiso 1 1 calc R U . . .
C7 C 0.3656(7) 0.2378(5) 0.4042(7) 0.043(2) Uani 1 1 d . . . . .
C2 C 0.4059(9) 0.4050(7) 0.7659(7) 0.055(3) Uani 1 1 d . . . . .
C9 C 0.3994(10) 0.1871(7) 0.4987(9) 0.086(5) Uani 1 1 d . . . . .
H14 H 0.465232 0.209048 0.524585 0.129 Uiso 1 1 calc R U . . .
H15 H 0.401952 0.120721 0.487603 0.129 Uiso 1 1 calc R U . . .
H16 H 0.352167 0.199915 0.543132 0.129 Uiso 1 1 calc R U . . .
C10 C 0.4348(9) 0.2120(7) 0.3306(9) 0.076(4) Uani 1 1 d . . . . .
H17 H 0.413517 0.244610 0.271975 0.114 Uiso 1 1 calc R U . . .
H18 H 0.431695 0.145526 0.319363 0.114 Uiso 1 1 calc R U . . .
H19 H 0.502941 0.229605 0.353757 0.114 Uiso 1 1 calc R U . . .
C4 C 0.4177(18) 0.4826(10) 0.8336(11) 0.198(12) Uani 1 1 d . . . . .
H4 H 0.352472 0.501292 0.849078 0.297 Uiso 1 1 calc R U . . .
H5 H 0.448997 0.534688 0.805583 0.297 Uiso 1 1 calc R U . . .
H6 H 0.459215 0.463113 0.890595 0.297 Uiso 1 1 calc R U . . .
C3 C 0.3124(12) 0.3479(12) 0.7760(11) 0.153(8) Uani 1 1 d . . . . .
H1 H 0.303388 0.301329 0.726538 0.230 Uiso 1 1 calc R U . . .
H2 H 0.254565 0.388545 0.770725 0.230 Uiso 1 1 calc R U . . .
H3 H 0.319866 0.317568 0.837212 0.230 Uiso 1 1 calc R U . . .
C5 C 0.4935(13) 0.3353(13) 0.7836(11) 0.182(10) Uani 1 1 d . . . . .
H7 H 0.556242 0.369001 0.793846 0.273 Uiso 1 1 calc R U . . .
H8 H 0.493478 0.294955 0.729103 0.273 Uiso 1 1 calc R U . . .
H9 H 0.485777 0.298105 0.838953 0.273 Uiso 1 1 calc R U . . .

loop_
_atom_site_aniso_label
_atom_site_aniso_U_11
_atom_site_aniso_U_22
_atom_site_aniso_U_33
_atom_site_aniso_U_23
_atom_site_aniso_U_13
_atom_site_aniso_U_12
Pt1 0.02086(19) 0.03370(18) 0.0388(2) 0.00240(13) 0.00561(15) -0.00023(13)
Pd1 0.0185(5) 0.0341(4) 0.0403(6) 0.0014(4) 0.0057(4) -0.0017(3)
Rh1 0.0214(4) 0.0380(4) 0.0417(5) -0.0007(3) 0.0085(3) -0.0012(3)
O4 0.030(4) 0.040(3) 0.061(5) 0.010(3) 0.010(3) 0.003(3)
O3 0.036(4) 0.062(4) 0.041(4) -0.009(3) 0.012(3) -0.002(3)
N3 0.022(4) 0.060(4) 0.034(5) 0.008(3) 0.013(4) 0.004(3)
O5 0.031(4) 0.065(4) 0.059(5) -0.014(3) 0.018(4) -0.009(3)
O6 0.029(4) 0.038(3) 0.070(5) 0.010(3) 0.016(3) -0.003(3)
N4 0.023(4) 0.039(4) 0.053(5) 0.001(3) 0.000(4) -0.002(3)
N2 0.045(6) 0.035(4) 0.088(7) -0.013(4) 0.011(5) -0.003(3)
N1 0.037(5) 0.076(5) 0.053(6) 0.026(4) 0.008(4) 0.009(4)
C11 0.040(6) 0.053(5) 0.033(6) -0.009(4) 0.010(5) 0.000(4)
C13 0.038(6) 0.044(5) 0.056(7) -0.002(4) 0.015(5) 0.002(4)
C12 0.054(8) 0.112(9) 0.054(8) -0.020(7) 0.002(6) -0.019(7)
C14 0.053(7) 0.045(5) 0.118(11) 0.017(6) 0.042(7) 0.008(5)
P1 0.068(2) 0.0599(18) 0.080(3) -0.0168(16) 0.011(2) 0.0128(16)
F4 0.177(12) 0.152(8) 0.224(14) -0.038(8) 0.094(10) -0.073(8)
F2 0.235(14) 0.102(6) 0.192(12) 0.025(7) 0.061(10) -0.061(7)
F1 0.210(15) 0.115(8) 0.40(2) -0.037(10) 0.202(15) 0.019(8)
F5 0.217(15) 0.259(14) 0.130(11) 0.061(9) -0.073(10) -0.089(11)
F3 0.090(9) 0.213(11) 0.52(3) -0.213(15) 0.024(12) 0.037(8)
F6 0.55(3) 0.157(10) 0.113(11) -0.018(8) -0.133(13) -0.045(13)
O2 0.026(4) 0.035(3) 0.069(5) -0.012(3) 0.005(3) -0.003(2)
O1 0.023(4) 0.059(3) 0.040(4) 0.010(3) 0.008(3) 0.003(3)
C1 0.028(5) 0.038(4) 0.034(5) 0.001(4) 0.004(4) -0.001(4)
C6 0.031(5) 0.037(4) 0.036(5) 0.001(4) -0.004(4) 0.004(4)
C8 0.067(8) 0.047(5) 0.062(8) -0.015(5) 0.002(6) -0.021(5)
C7 0.046(6) 0.032(4) 0.051(7) -0.006(4) 0.003(5) 0.000(4)
C2 0.060(8) 0.078(7) 0.027(6) 0.012(5) 0.007(5) -0.002(6)
C9 0.110(12) 0.050(6) 0.085(10) 0.009(6) -0.039(8) -0.009(6)
C10 0.079(10) 0.053(6) 0.099(11) -0.025(6) 0.022(8) 0.007(6)
C4 0.43(4) 0.102(12) 0.058(12) -0.016(9) 0.017(17) -0.059(16)
C3 0.127(16) 0.230(19) 0.103(14) 0.103(13) 0.011(11) -0.059(14)
C5 0.19(2) 0.28(2) 0.096(14) 0.130(14) 0.074(13) 0.157(17)

loop_
_atom_type_symbol
_atom_type_description
_atom_type_scat_dispersion_real
_atom_type_scat_dispersion_imag
_atom_type_scat_source
C C 0.0033 0.0016 'International Tables Vol C Tables 4.2.6.8 and 6.1.1.4'
H H 0.0000 0.0000 'International Tables Vol C Tables 4.2.6.8 and 6.1.1.4'
F F 0.0171 0.0103 'International Tables Vol C Tables 4.2.6.8 and 6.1.1.4'
N N 0.0061 0.0033 'International Tables Vol C Tables 4.2.6.8 and 6.1.1.4'
O O 0.0106 0.0060 'International Tables Vol C Tables 4.2.6.8 and 6.1.1.4'
P P 0.1023 0.0942 'International Tables Vol C Tables 4.2.6.8 and 6.1.1.4'
Pd Pd -0.9988 1.0072 'International Tables Vol C Tables 4.2.6.8 and 6.1.1.4'
Pt Pt -1.7033 8.3905 'International Tables Vol C Tables 4.2.6.8 and 6.1.1.4'
Rh Rh -1.1178 0.9187 'International Tables Vol C Tables 4.2.6.8 and 6.1.1.4'

loop_
_geom_angle_atom_site_label_1
_geom_angle_atom_site_label_2
_geom_angle_atom_site_label_3
_geom_angle
_geom_angle_site_symmetry_1
_geom_angle_site_symmetry_3
_geom_angle_publ_flag
N4 Pt1 N3 89.4(3) . . ?
N4 Pt1 N1 89.6(3) . . ?
N3 Pt1 N1 178.8(3) . . ?
N4 Pt1 N2 177.8(3) . . ?
N3 Pt1 N2 88.5(3) . . ?
N1 Pt1 N2 92.6(3) . . ?
N4 Pt1 Rh1 90.9(2) . . ?
N3 Pt1 Rh1 89.1(2) . . ?
N1 Pt1 Rh1 90.4(2) . . ?
N2 Pt1 Rh1 89.3(2) . . ?
N4 Pt1 Pd1 80.1(2) . . ?
N3 Pt1 Pd1 80.5(2) . . ?
N1 Pt1 Pd1 99.8(2) . . ?
N2 Pt1 Pd1 99.4(2) . . ?
Rh1 Pt1 Pd1 166.242(18) . . ?
O2 Pd1 O2 180.0 3_666 . ?
O2 Pd1 O1 91.0(3) 3_666 . ?
O2 Pd1 O1 89.0(3) . . ?
O2 Pd1 O1 89.0(3) 3_666 3_666 ?
O2 Pd1 O1 91.0(3) . 3_666 ?
O1 Pd1 O1 180.0 . 3_666 ?
O2 Pd1 Pt1 85.41(17) 3_666 3_666 ?
O2 Pd1 Pt1 94.59(17) . 3_666 ?
O1 Pd1 Pt1 94.97(17) . 3_666 ?
O1 Pd1 Pt1 85.02(17) 3_666 3_666 ?
O2 Pd1 Pt1 94.59(17) 3_666 . ?
O2 Pd1 Pt1 85.41(17) . . ?
O1 Pd1 Pt1 85.03(17) . . ?
O1 Pd1 Pt1 94.98(17) 3_666 . ?
Pt1 Pd1 Pt1 180.0 3_666 . ?
O6 Rh1 O4 176.5(2) . . ?
O6 Rh1 O5 88.6(3) . . ?
O4 Rh1 O5 91.2(3) . . ?
O6 Rh1 O3 91.0(3) . . ?
O4 Rh1 O3 89.0(2) . . ?
O5 Rh1 O3 175.7(2) . . ?
O6 Rh1 Rh1 88.36(17) . 3_566 ?
O4 Rh1 Rh1 88.14(17) . 3_566 ?
O5 Rh1 Rh1 88.35(19) . 3_566 ?
O3 Rh1 Rh1 87.34(19) . 3_566 ?
O6 Rh1 Pt1 92.83(17) . . ?
O4 Rh1 Pt1 90.68(17) . . ?
O5 Rh1 Pt1 92.94(18) . . ?
O3 Rh1 Pt1 91.37(18) . . ?
Rh1 Rh1 Pt1 178.26(5) 3_566 . ?
C13 O4 Rh1 118.4(6) . . ?
C11 O3 Rh1 121.2(6) . . ?
C1 N3 Pt1 129.0(6) . . ?
C11 O5 Rh1 120.1(6) 3_566 . ?
C13 O6 Rh1 119.2(6) 3_566 . ?
C6 N4 Pt1 129.4(6) . . ?
O3 C11 O5 122.9(9) . 3_566 ?
O3 C11 C12 119.5(9) . . ?
O5 C11 C12 117.5(9) 3_566 . ?
O6 C13 O4 125.8(8) 3_566 . ?
O6 C13 C14 118.4(8) 3_566 . ?
O4 C13 C14 115.7(8) . . ?
F3 P1 F6 92.7(10) . . ?
F3 P1 F1 178.2(10) . . ?
F6 P1 F1 88.2(9) . . ?
F3 P1 F5 88.3(9) . . ?
F6 P1 F5 178.9(11) . . ?
F1 P1 F5 90.9(9) . . ?
F3 P1 F2 88.4(7) . . ?
F6 P1 F2 94.4(8) . . ?
F1 P1 F2 93.2(7) . . ?
F5 P1 F2 85.2(6) . . ?
F3 P1 F4 93.0(8) . . ?
F6 P1 F4 89.4(7) . . ?
F1 P1 F4 85.4(6) . . ?
F5 P1 F4 91.0(7) . . ?
F2 P1 F4 176.0(8) . . ?
C6 O2 Pd1 122.4(5) . . ?
C1 O1 Pd1 123.1(5) . . ?
O1 C1 N3 122.3(8) . . ?
O1 C1 C2 116.8(8) . . ?
N3 C1 C2 120.8(8) . . ?
O2 C6 N4 122.2(7) . . ?
O2 C6 C7 115.4(7) . . ?
N4 C6 C7 122.4(8) . . ?
C10 C7 C6 110.2(8) . . ?
C10 C7 C8 110.4(9) . . ?
C6 C7 C8 112.1(7) . . ?
C10 C7 C9 110.1(9) . . ?
C6 C7 C9 104.5(8) . . ?
C8 C7 C9 109.4(8) . . ?
C4 C2 C3 111.7(13) . . ?
C4 C2 C1 108.7(10) . . ?
C3 C2 C1 111.1(9) . . ?
C4 C2 C5 111.6(14) . . ?
C3 C2 C5 105.0(12) . . ?
C1 C2 C5 108.7(9) . . ?

loop_
_geom_bond_atom_site_label_1
_geom_bond_atom_site_label_2
_geom_bond_distance
_geom_bond_site_symmetry_2
_geom_bond_publ_flag
Pt1 N4 1.982(6) . ?
Pt1 N3 1.987(7) . ?
Pt1 N1 2.054(7) . ?
Pt1 N2 2.055(6) . ?
Pt1 Rh1 2.7567(10) . ?
Pt1 Pd1 2.7683(7) . ?
Pd1 O2 2.001(5) 3_666 ?
Pd1 O2 2.001(5) . ?
Pd1 O1 2.005(6) . ?
Pd1 O1 2.005(6) 3_666 ?
Rh1 O6 2.033(5) . ?
Rh1 O4 2.036(5) . ?
Rh1 O5 2.036(7) . ?
Rh1 O3 2.042(6) . ?
Rh1 Rh1 2.3868(14) 3_566 ?
O4 C13 1.289(10) . ?
O3 C11 1.264(11) . ?
N3 C1 1.305(10) . ?
O5 C11 1.279(11) 3_566 ?
O6 C13 1.252(10) 3_566 ?
N4 C6 1.303(10) . ?
C11 C12 1.478(13) . ?
C13 C14 1.499(11) . ?
P1 F3 1.459(9) . ?
P1 F6 1.488(11) . ?
P1 F1 1.493(10) . ?
P1 F5 1.515(10) . ?
P1 F2 1.526(9) . ?
P1 F4 1.563(10) . ?
O2 C6 1.288(10) . ?
O1 C1 1.283(10) . ?
C1 C2 1.529(12) . ?
C6 C7 1.522(10) . ?
C8 C7 1.521(13) . ?
C7 C10 1.519(13) . ?
C7 C9 1.534(13) . ?
C2 C4 1.457(16) . ?
C2 C3 1.510(16) . ?
C2 C5 1.530(16) . ?

loop_
_geom_torsion_atom_site_label_1
_geom_torsion_atom_site_label_2
_geom_torsion_atom_site_label_3
_geom_torsion_atom_site_label_4
_geom_torsion
_geom_torsion_site_symmetry_1
_geom_torsion_site_symmetry_2
_geom_torsion_site_symmetry_3
_geom_torsion_site_symmetry_4
_geom_torsion_publ_flag
Rh1 O3 C11 O5 -2.2(12) . . . 3_566 ?
Rh1 O3 C11 C12 175.3(7) . . . . ?
Rh1 O4 C13 O6 3.9(13) . . . 3_566 ?
Rh1 O4 C13 C14 -175.7(7) . . . . ?
Pd1 O1 C1 N3 -0.4(11) . . . . ?
Pd1 O1 C1 C2 -179.0(6) . . . . ?
Pt1 N3 C1 O1 3.2(12) . . . . ?
Pt1 N3 C1 C2 -178.3(6) . . . . ?
Pd1 O2 C6 N4 8.4(12) . . . . ?
Pd1 O2 C6 C7 -169.4(6) . . . . ?
Pt1 N4 C6 O2 -8.7(13) . . . . ?
Pt1 N4 C6 C7 169.0(7) . . . . ?
O2 C6 C7 C10 -46.6(12) . . . . ?
N4 C6 C7 C10 135.6(10) . . . . ?
O2 C6 C7 C8 -169.9(8) . . . . ?
N4 C6 C7 C8 12.3(13) . . . . ?
O2 C6 C7 C9 71.7(11) . . . . ?
N4 C6 C7 C9 -106.1(10) . . . . ?
O1 C1 C2 C4 92.8(13) . . . . ?
N3 C1 C2 C4 -85.7(14) . . . . ?
O1 C1 C2 C3 -143.9(11) . . . . ?
N3 C1 C2 C3 37.5(14) . . . . ?
O1 C1 C2 C5 -28.9(14) . . . . ?
N3 C1 C2 C5 152.6(12) . . . . ?
